data_2203295
loop_
_publ_author_name
'Zhang, Rong-Lan'
'Zhao, Jian-She'
'Yang, Shi-Yao'
'Ng, Seik Weng'

_publ_section_title
;
 Diaquabis(4,5-diazafluoren-9-one-\k^2^<i>N,N</i>')zinc(II)
 diperchlorate
;
_journal_issue 3
_journal_name_full 'Acta Crystallographica Section E'
_journal_page_first m262
_journal_page_last m263
_journal_paper_doi 10.1107/S1600536804001886
_journal_volume 60
_journal_year 2004
_chemical_formula_iupac '[Zn (C11 H6 N2 O)2 (H2 O)2] (Cl O4)2'
_chemical_formula_moiety 'C22 H16 N4 O4 Zn 2+, 2Cl1 O4 1-'
_chemical_formula_sum 'C22 H16 Cl2 N4 O12 Zn'
_chemical_formula_weight 664.66
_chemical_name_systematic
;
Bis(4,5-difluoren-9-one)diaquazinc(II) diperchlorate
;
_space_group_IT_number 14
_symmetry_cell_setting monoclinic
_symmetry_space_group_name_Hall '-P 2yn'
_symmetry_space_group_name_H-M 'P 1 21/n 1'
_atom_sites_solution_hydrogens geom
_atom_sites_solution_primary direct
_atom_sites_solution_secondary difmap
_audit_creation_method SHELXL-97
_cell_angle_alpha 90.00
_cell_angle_beta 90.6620(10)
_cell_angle_gamma 90.00
_cell_formula_units_Z 2
_cell_length_a 8.1493(4)
_cell_length_b 11.5615(5)
_cell_length_c 13.2055(6)
_cell_measurement_reflns_used 6381
_cell_measurement_temperature 298(2)
_cell_measurement_theta_max 28.1
_cell_measurement_theta_min 2.3
_cell_volume 1244.11(10)
_computing_cell_refinement SMART
_computing_data_collection 'SMART (Bruker, 2001)'
_computing_data_reduction 'SAINT (Bruker, 2001)'
_computing_molecular_graphics 'ORTEPII (Johnson, 1976)'
_computing_publication_material SHELXL97
_computing_structure_refinement 'SHELXL97 (Sheldrick, 1997)'
_computing_structure_solution 'SHELXS97 (Sheldrick, 1997)'
_diffrn_ambient_temperature 298(2)
_diffrn_measured_fraction_theta_full 1.00
_diffrn_measured_fraction_theta_max 1.00
_diffrn_measurement_device_type 'Bruker APEX area-detector'
_diffrn_measurement_method '\f and \w'
_diffrn_radiation_monochromator graphite
_diffrn_radiation_source 'fine-focus sealed tube'
_diffrn_radiation_type MoK\a
_diffrn_radiation_wavelength 0.71073
_diffrn_reflns_av_R_equivalents 0.040
_diffrn_reflns_av_sigmaI/netI 0.034
_diffrn_reflns_limit_h_max 10
_diffrn_reflns_limit_h_min -10
_diffrn_reflns_limit_k_max 14
_diffrn_reflns_limit_k_min -15
_diffrn_reflns_limit_l_max 17
_diffrn_reflns_limit_l_min -17
_diffrn_reflns_number 14093
_diffrn_reflns_theta_full 27.5
_diffrn_reflns_theta_max 27.5
_diffrn_reflns_theta_min 2.3
_diffrn_standards_decay_% stable
_exptl_absorpt_coefficient_mu 1.278
_exptl_absorpt_correction_T_max 0.724
_exptl_absorpt_correction_T_min 0.440
_exptl_absorpt_correction_type multi-scan
_exptl_absorpt_process_details '(SADABS; Sheldrick, 1996)'
_exptl_crystal_colour Yellow
_exptl_crystal_density_diffrn 1.774
_exptl_crystal_density_method 'not measured'
_exptl_crystal_description 'Irregular block'
_exptl_crystal_F_000 672
_exptl_crystal_size_max 0.31
_exptl_crystal_size_mid 0.27
_exptl_crystal_size_min 0.25
_refine_diff_density_max 0.60
_refine_diff_density_min -0.44
_refine_ls_extinction_method none
_refine_ls_goodness_of_fit_ref 1.10
_refine_ls_hydrogen_treatment mixed
_refine_ls_matrix_type full
_refine_ls_number_parameters 230
_refine_ls_number_reflns 2848
_refine_ls_number_restraints 71
_refine_ls_restrained_S_all 1.17
_refine_ls_R_factor_all 0.079
_refine_ls_R_factor_gt 0.068
_refine_ls_shift/su_max 0.001
_refine_ls_shift/su_mean 0.001
_refine_ls_structure_factor_coef Fsqd
_refine_ls_weighting_details 'calc w = 1/[\s^2^(Fo^2^)+(0.1043P)^2^+0.991P] where P = (Fo^2^+2Fc^2^)/3'
_refine_ls_weighting_scheme calc
_refine_ls_wR_factor_gt 0.175
_refine_ls_wR_factor_ref 0.185
_reflns_number_gt 2431
_reflns_number_total 2848
_reflns_threshold_expression I>2\s(I)
_cod_data_source_file fl6081.cif
_cod_data_source_block I
_cod_depositor_comments
;
The following automatic conversions were performed:
'_symmetry_cell_setting' value 'Monoclinic' changed to 'monoclinic'
according to '/home/saulius/struct/CIF-dictionaries/cif_core.dic'
dictionary named 'cif_core.dic' version 2.4.1 from 2010-06-29.

Automatic conversion script
Id: cif_fix_enum 1527 2010-12-29 10:47:43Z saulius 

The following automatic conversions were performed:

'_symmetry_cell_setting' value 'Monoclinic' changed to 'monoclinic'
according to /home/saulius/struct/CIF-dictionaries/cif_core.dic
dictionary named 'cif_core.dic' version 2.4.1 from 2010-06-29.

Automatic conversion script
Id: cif_fix_values 1715 2011-07-08 13:25:40Z adriana 
;
_cod_original_cell_volume 1244.10(10)
_cod_original_sg_symbol_H-M 'P 21/n'
_cod_database_code 2203295
_cod_database_fobs_code 2203295

loop_
_symmetry_equiv_pos_as_xyz
'x, y, z'
'x+1/2, -y+1/2, z+1/2'
'-x, -y, -z'
'-x-1/2, y-1/2, -z-1/2'

loop_
_atom_site_label
_atom_site_fract_x
_atom_site_fract_y
_atom_site_fract_z
_atom_site_U_iso_or_equiv
_atom_site_adp_type
_atom_site_calc_flag
_atom_site_refinement_flags
_atom_site_occupancy
_atom_site_disorder_assembly
_atom_site_disorder_group
_atom_site_type_symbol
Zn1 0.5000 0.5000 0.5000 0.0396(3) Uani d S 1 . . Zn
Cl1 0.6246(2) 0.30970(10) 0.14138(9) 0.0535(4) Uani d D 1 . . Cl
O1 0.7942(6) 0.9356(4) 0.7036(3) 0.0810(10) Uani d . 1 . . O
O2 0.6250(10) 0.3800(8) 0.2277(6) 0.115(4) Uani d PDU 0.620(10) A 1 O
O3 0.5360(10) 0.2105(8) 0.1458(8) 0.149(6) Uani d PDU 0.620(10) A 1 O
O4 0.8016(8) 0.2812(8) 0.1252(6) 0.101(3) Uani d PDU 0.620(10) A 1 O
O5 0.5830(10) 0.3776(7) 0.0521(5) 0.076(2) Uani d PDU 0.620(10) A 1 O
O2' 0.716(2) 0.388(2) 0.201(2) 0.200(10) Uani d PDU 0.380(10) A 2 O
O3' 0.4520(10) 0.3120(10) 0.1800(10) 0.108(6) Uani d PDU 0.380(10) A 2 O
O4' 0.675(2) 0.1927(9) 0.159(2) 0.165(9) Uani d PDU 0.380(10) A 2 O
O5' 0.618(2) 0.338(2) 0.0379(7) 0.190(10) Uani d PDU 0.380(10) A 2 O
O1w 0.5901(5) 0.5514(3) 0.3609(2) 0.0590(10) Uani d D 1 . . O
N1 0.4264(5) 0.6867(3) 0.5302(3) 0.0440(10) Uani d . 1 . . N
N2 0.7208(4) 0.5591(3) 0.5744(3) 0.0400(10) Uani d . 1 . . N
C1 0.8671(6) 0.5140(4) 0.6001(4) 0.0510(10) Uani d . 1 . . C
C2 0.9864(6) 0.5774(5) 0.6506(4) 0.0610(10) Uani d . 1 . . C
C3 0.9601(6) 0.6892(5) 0.6777(4) 0.0590(10) Uani d . 1 . . C
C4 0.8112(6) 0.7358(4) 0.6521(3) 0.0470(10) Uani d . 1 . . C
C5 0.7345(7) 0.8523(5) 0.6636(4) 0.0570(10) Uani d . 1 . . C
C6 0.5693(6) 0.8419(4) 0.6144(4) 0.0500(10) Uani d . 1 . . C
C7 0.4398(7) 0.9170(5) 0.5988(4) 0.0620(10) Uani d . 1 . . C
C8 0.3071(8) 0.8739(5) 0.5470(5) 0.069(2) Uani d . 1 . . C
C9 0.3041(6) 0.7613(5) 0.5140(4) 0.0610(10) Uani d . 1 . . C
C10 0.5529(5) 0.7313(4) 0.5784(3) 0.0410(10) Uani d . 1 . . C
C11 0.6994(5) 0.6662(4) 0.6011(3) 0.0390(10) Uani d . 1 . . C
H1w1 0.558(8) 0.513(4) 0.310(2) 0.070 Uiso d D 1 . . H
H1w2 0.627(7) 0.616(2) 0.344(3) 0.070 Uiso d D 1 . . H
H1 0.8890 0.4375 0.5835 0.061 Uiso calc R 1 . . H
H2 1.0866 0.5429 0.6663 0.073 Uiso calc R 1 . . H
H3 1.0397 0.7320 0.7121 0.071 Uiso calc R 1 . . H
H7 0.4427 0.9928 0.6222 0.075 Uiso calc R 1 . . H
H8 0.2173 0.9215 0.5340 0.083 Uiso calc R 1 . . H
H9 0.2119 0.7358 0.4783 0.073 Uiso calc R 1 . . H

loop_
_atom_site_aniso_label
_atom_site_aniso_U_11
_atom_site_aniso_U_22
_atom_site_aniso_U_33
_atom_site_aniso_U_12
_atom_site_aniso_U_13
_atom_site_aniso_U_23
Zn1 0.0363(4) 0.0423(4) 0.0399(4) -0.0067(3) -0.0065(3) -0.0012(3)
Cl1 0.0581(7) 0.0503(6) 0.0519(7) 0.0004(5) -0.0090(5) -0.0113(5)
O1 0.086(3) 0.074(3) 0.083(3) -0.025(2) 0.001(2) -0.038(2)
O2 0.130(9) 0.122(7) 0.092(6) -0.001(6) 0.014(6) -0.059(6)
O3 0.160(10) 0.104(8) 0.180(10) -0.080(8) -0.070(9) 0.043(7)
O4 0.073(5) 0.145(8) 0.085(5) 0.019(5) -0.006(4) -0.010(5)
O5 0.094(5) 0.072(5) 0.063(4) 0.006(4) -0.010(4) 0.017(4)
O2' 0.19(2) 0.22(2) 0.18(2) -0.04(2) -0.06(2) -0.04(2)
O3' 0.084(9) 0.140(10) 0.099(9) 0.029(8) 0.034(7) 0.035(8)
O4' 0.130(10) 0.090(10) 0.28(2) 0.030(10) 0.060(10) -0.010(10)
O5' 0.22(2) 0.21(2) 0.15(2) 0.06(2) 0.030(10) -0.04(2)
O1w 0.068(2) 0.065(2) 0.043(2) -0.016(2) 0.004(2) 0.002(2)
N1 0.040(2) 0.048(2) 0.046(2) -0.003(2) -0.005(2) 0.001(2)
N2 0.039(2) 0.043(2) 0.039(2) -0.003(2) -0.0010(10) 0.000(2)
C1 0.044(2) 0.056(3) 0.054(3) 0.004(2) -0.005(2) 0.000(2)
C2 0.038(2) 0.082(4) 0.062(3) 0.003(2) -0.011(2) -0.001(3)
C3 0.047(3) 0.076(4) 0.053(3) -0.012(2) -0.014(2) -0.011(3)
C4 0.045(2) 0.059(3) 0.038(2) -0.012(2) -0.003(2) -0.010(2)
C5 0.062(3) 0.061(3) 0.048(3) -0.014(2) 0.001(2) -0.017(2)
C6 0.057(3) 0.045(2) 0.046(2) -0.005(2) 0.004(2) -0.006(2)
C7 0.074(4) 0.046(3) 0.067(3) 0.005(2) 0.004(3) -0.007(2)
C8 0.070(4) 0.055(3) 0.081(4) 0.017(3) -0.011(3) 0.002(3)
C9 0.050(3) 0.058(3) 0.075(4) 0.005(2) -0.015(3) -0.001(3)
C10 0.045(2) 0.045(2) 0.034(2) -0.004(2) 0.000(2) -0.002(2)
C11 0.039(2) 0.048(2) 0.032(2) -0.007(2) 0.001(2) -0.001(2)

loop_
_atom_type_symbol
_atom_type_description
_atom_type_scat_dispersion_real
_atom_type_scat_dispersion_imag
_atom_type_scat_source
C C 0.0033 0.0016 'International Tables Vol C Tables 4.2.6.8 and 6.1.1.4'
H H 0.0000 0.0000 'International Tables Vol C Tables 4.2.6.8 and 6.1.1.4'
N N 0.0061 0.0033 'International Tables Vol C Tables 4.2.6.8 and 6.1.1.4'
O O 0.0106 0.0060 'International Tables Vol C Tables 4.2.6.8 and 6.1.1.4'
Cl Cl 0.1484 0.1585 'International Tables Vol C Tables 4.2.6.8 and 6.1.1.4'
Zn Zn 0.2839 1.4301 'International Tables Vol C Tables 4.2.6.8 and 6.1.1.4'

loop_
_geom_angle_atom_site_label_1
_geom_angle_atom_site_label_2
_geom_angle_atom_site_label_3
_geom_angle_site_symmetry_1
_geom_angle_site_symmetry_3
_geom_angle
_geom_angle_publ_flag
O1w Zn1 O1w . 3_666 180.0 yes
O1w Zn1 N1 . . 88.9(2) yes
O1w Zn1 N1 . 3_666 91.1(2) yes
O1w Zn1 N2 . . 90.60(10) yes
O1w Zn1 N2 . 3_666 89.40(10) yes
O1w Zn1 N1 3_666 . 91.1(2) no
O1w Zn1 N1 3_666 3_666 88.9(2) no
O1w Zn1 N2 3_666 . 89.40(10) no
O1w Zn1 N2 3_666 3_666 90.60(10) no
N1 Zn1 N1 . 3_666 180.0 yes
N1 Zn1 N2 . . 80.80(10) yes
N1 Zn1 N2 . 3_666 99.20(10) yes
N1 Zn1 N2 3_666 . 99.20(10) no
N1 Zn1 N2 3_666 3_666 80.80(10) no
N2 Zn1 N2 . 3_666 180.0 yes
O2 Cl1 O3 . . 116.9(6) no
O2 Cl1 O4 . . 104.5(5) no
O2 Cl1 O5 . . 110.2(5) no
O3 Cl1 O4 . . 109.5(6) no
O3 Cl1 O5 . . 111.8(5) no
O4 Cl1 O5 . . 102.7(4) no
O2' Cl1 O3' . . 106.8(7) no
O2' Cl1 O4' . . 111.8(8) no
O2' Cl1 O5' . . 114.1(8) no
O3' Cl1 O4' . . 102.9(6) no
O3' Cl1 O5' . . 107.6(8) no
O4' Cl1 O5' . . 112.8(8) no
C10 N1 C9 . . 113.9(4) no
C10 N1 Zn1 . . 104.5(3) no
C9 N1 Zn1 . . 141.6(3) no
C11 N2 C1 . . 115.0(4) no
C11 N2 Zn1 . . 108.2(3) no
C1 N2 Zn1 . . 136.8(3) no
N2 C1 C2 . . 122.3(5) no
C3 C2 C1 . . 121.2(5) no
C2 C3 C4 . . 116.9(4) no
C3 C4 C11 . . 117.9(5) no
C3 C4 C5 . . 134.6(4) no
C11 C4 C5 . . 107.4(4) no
O1 C5 C6 . . 128.0(5) no
O1 C5 C4 . . 126.9(5) no
C6 C5 C4 . . 105.1(4) no
C10 C6 C7 . . 117.6(5) no
C10 C6 C5 . . 108.1(4) no
C7 C6 C5 . . 134.3(5) no
C8 C7 C6 . . 116.4(5) no
C7 C8 C9 . . 121.0(5) no
N1 C9 C8 . . 123.5(5) no
N1 C10 C6 . . 127.5(4) no
N1 C10 C11 . . 122.7(4) no
C6 C10 C11 . . 109.8(4) no
N2 C11 C4 . . 126.6(4) no
N2 C11 C10 . . 123.7(4) no
C4 C11 C10 . . 109.7(4) no
Zn1 O1w H1w1 . . 116(3) no
Zn1 O1w H1w2 . . 129(3) no
H1w1 O1w H1w2 . . 111(2) no
N2 C1 H1 . . 118.9 no
C2 C1 H1 . . 118.9 no
C3 C2 H2 . . 119.4 no
C1 C2 H2 . . 119.4 no
C2 C3 H3 . . 121.5 no
C4 C3 H3 . . 121.5 no
C8 C7 H7 . . 121.8 no
C6 C7 H7 . . 121.8 no
C7 C8 H8 . . 119.5 no
C9 C8 H8 . . 119.5 no
N1 C9 H9 . . 118.2 no
C8 C9 H9 . . 118.2 no

loop_
_geom_bond_atom_site_label_1
_geom_bond_atom_site_label_2
_geom_bond_site_symmetry_2
_geom_bond_distance
_geom_bond_publ_flag
Zn1 O1w . 2.073(3) yes
Zn1 O1w 3_666 2.073(3) no
Zn1 N1 . 2.276(4) yes
Zn1 N1 3_666 2.276(4) no
Zn1 N2 . 2.151(4) yes
Zn1 N2 3_666 2.151(4) no
Cl1 O3 . 1.356(6) no
Cl1 O2 . 1.400(6) no
Cl1 O5' . 1.405(8) no
Cl1 O2' . 1.405(8) no
Cl1 O4' . 1.431(8) no
Cl1 O5 . 1.454(5) no
Cl1 O4 . 1.498(6) no
Cl1 O3' . 1.502(7) no
O1 C5 . 1.200(6) no
N1 C10 . 1.312(6) no
N1 C9 . 1.334(6) no
N2 C11 . 1.300(6) no
N2 C1 . 1.341(6) no
C1 C2 . 1.383(7) no
C2 C3 . 1.358(8) no
C3 C4 . 1.366(7) no
C4 C11 . 1.385(6) no
C4 C5 . 1.493(8) no
C5 C6 . 1.492(7) no
C6 C10 . 1.369(6) no
C6 C7 . 1.381(7) no
C7 C8 . 1.367(8) no
C8 C9 . 1.372(8) no
C10 C11 . 1.440(6) no
O1w H1w1 . 0.840(10) no
O1w H1w2 . 0.840(10) no
C1 H1 . 0.93 no
C2 H2 . 0.93 no
C3 H3 . 0.93 no
C7 H7 . 0.93 no
C8 H8 . 0.93 no
C9 H9 . 0.93 no

loop_
_geom_hbond_atom_site_label_D
_geom_hbond_atom_site_label_H
_geom_hbond_atom_site_label_A
_geom_hbond_site_symmetry_A
_geom_hbond_distance_DH
_geom_hbond_distance_HA
_geom_hbond_distance_DA
_geom_hbond_angle_DHA
_geom_hbond_publ_flag
O1w H1w1 O2 . 0.840(10) 1.96(4) 2.667(7) 140(6) yes
O1w H1w2 O4 4_766 0.840(10) 2.03(2) 2.800(10) 152(4) yes
O1w H1w2 O4' 4_766 0.840(10) 1.84(4) 2.540(10) 138(6) yes

loop_
_geom_torsion_atom_site_label_1
_geom_torsion_atom_site_label_2
_geom_torsion_atom_site_label_3
_geom_torsion_atom_site_label_4
_geom_torsion_site_symmetry_1
_geom_torsion
_geom_torsion_publ_flag
O1w Zn1 N1 C10 3_666 87.8(3) no
O1w Zn1 N1 C10 . -92.2(3) no
N2 Zn1 N1 C10 3_666 178.6(3) no
N2 Zn1 N1 C10 . -1.4(3) no
O1w Zn1 N1 C9 3_666 -93.8(6) no
O1w Zn1 N1 C9 . 86.2(6) no
N2 Zn1 N1 C9 3_666 -3.0(6) no
N2 Zn1 N1 C9 . 177.0(6) no
O1w Zn1 N2 C11 3_666 -89.2(3) no
O1w Zn1 N2 C11 . 90.8(3) no
N1 Zn1 N2 C11 . 2.1(3) no
N1 Zn1 N2 C11 3_666 -177.9(3) no
O1w Zn1 N2 C1 3_666 89.6(5) no
O1w Zn1 N2 C1 . -90.4(5) no
N1 Zn1 N2 C1 . -179.2(5) no
N1 Zn1 N2 C1 3_666 0.8(5) no
C11 N2 C1 C2 . -0.5(7) no
Zn1 N2 C1 C2 . -179.2(4) no
N2 C1 C2 C3 . 0.7(9) no
C1 C2 C3 C4 . -0.5(8) no
C2 C3 C4 C11 . 0.1(7) no
C2 C3 C4 C5 . -177.7(5) no
C3 C4 C5 O1 . -2.0(10) no
C11 C4 C5 O1 . -179.8(5) no
C3 C4 C5 C6 . 178.0(5) no
C11 C4 C5 C6 . 0.0(5) no
O1 C5 C6 C10 . 179.7(5) no
C4 C5 C6 C10 . -0.1(5) no
O1 C5 C6 C7 . .0(10) no
C4 C5 C6 C7 . -179.6(6) no
C10 C6 C7 C8 . -1.0(8) no
C5 C6 C7 C8 . 178.6(6) no
C6 C7 C8 C9 . 0.7(9) no
C10 N1 C9 C8 . -1.9(8) no
Zn1 N1 C9 C8 . 179.8(4) no
C7 C8 C9 N1 . 1.0(10) no
C9 N1 C10 C6 . 1.7(7) no
Zn1 N1 C10 C6 . -179.4(4) no
C9 N1 C10 C11 . -178.4(4) no
Zn1 N1 C10 C11 . 0.5(5) no
C7 C6 C10 N1 . -0.3(7) no
C5 C6 C10 N1 . -180.0(4) no
C7 C6 C10 C11 . 179.8(4) no
C5 C6 C10 C11 . 0.1(5) no
C1 N2 C11 C4 . 0.1(6) no
Zn1 N2 C11 C4 . 179.2(4) no
C1 N2 C11 C10 . 178.3(4) no
Zn1 N2 C11 C10 . -2.7(5) no
C3 C4 C11 N2 . 0.1(7) no
C5 C4 C11 N2 . 178.4(4) no
C3 C4 C11 C10 . -178.3(4) no
C5 C4 C11 C10 . 0.1(5) no
N1 C10 C11 N2 . 1.5(7) no
C6 C10 C11 N2 . -178.6(4) no
N1 C10 C11 C4 . 180.0(4) no
C6 C10 C11 C4 . -0.1(5) no
